data_4347290
loop_
_publ_author_name
'Zhang, Sheng'
'Ke, Hongshan'
'Sun, Lin'
'Li, Xin'
'Shi, Quan'
'Xie, Gang'
'Wei, Qing'
'Yang, Desuo'
'Wang, Wenyuan'
'Chen, Sanping'

_publ_section_title
;
 Magnetization Dynamics Changes of Dysprosium(III) Single-Ion Magnets
 Associated with Guest Molecules.
;
_journal_issue 8
_journal_name_full 'Inorganic chemistry'
_journal_page_first 3865
_journal_page_last 3871
_journal_paper_doi 10.1021/acs.inorgchem.5b02971
_journal_volume 55
_journal_year 2016
_chemical_formula_sum 'C45 H32 Dy F9 N2 O6'
_chemical_formula_weight 1030.23
_space_group_IT_number 2
_space_group_name_Hall '-P 1'
_space_group_name_H-M_alt 'P -1'
_symmetry_cell_setting triclinic
_symmetry_space_group_name_H-M 'P -1'
_atom_sites_solution_hydrogens geom
_atom_sites_solution_primary direct
_atom_sites_solution_secondary difmap
_audit_creation_method SHELXL-97
_cell_angle_alpha 85.084(3)
_cell_angle_beta 75.023(3)
_cell_angle_gamma 65.326(3)
_cell_formula_units_Z 2
_cell_length_a 10.5725(17)
_cell_length_b 12.565(2)
_cell_length_c 18.395(3)
_cell_measurement_reflns_used 3524
_cell_measurement_temperature 296(2)
_cell_measurement_theta_max 25.10
_cell_measurement_theta_min 1.96
_cell_volume 2144.4(6)
_computing_structure_refinement 'SHELXL-97 (Sheldrick, 1997)'
_computing_structure_solution 'SHELXS-97 (Sheldrick, 1990)'
_diffrn_ambient_temperature 296(2)
_diffrn_measured_fraction_theta_full 0.989
_diffrn_measured_fraction_theta_max 0.989
_diffrn_measurement_device_type 'Bruker APEX SMART II'
_diffrn_measurement_method \w
_diffrn_radiation_monochromator graphite
_diffrn_radiation_source 'fine-focus sealed tube'
_diffrn_radiation_type MoK\a
_diffrn_radiation_wavelength 0.71073
_diffrn_reflns_av_R_equivalents 0.0477
_diffrn_reflns_av_sigmaI/netI 0.1183
_diffrn_reflns_limit_h_max 12
_diffrn_reflns_limit_h_min -12
_diffrn_reflns_limit_k_max 11
_diffrn_reflns_limit_k_min -14
_diffrn_reflns_limit_l_max 21
_diffrn_reflns_limit_l_min -21
_diffrn_reflns_number 10718
_diffrn_reflns_theta_full 25.00
_diffrn_reflns_theta_max 25.00
_diffrn_reflns_theta_min 1.15
_exptl_absorpt_coefficient_mu 1.831
_exptl_absorpt_correction_T_max 0.9019
_exptl_absorpt_correction_T_min 0.7973
_exptl_absorpt_correction_type multi-scan
_exptl_absorpt_process_details SADABS
_exptl_crystal_colour pink
_exptl_crystal_density_diffrn 1.596
_exptl_crystal_density_method 'not measured'
_exptl_crystal_description block
_exptl_crystal_F_000 1022
_exptl_crystal_size_max 0.27
_exptl_crystal_size_mid 0.19
_exptl_crystal_size_min 0.12
_refine_diff_density_max 1.440
_refine_diff_density_min -1.950
_refine_diff_density_rms 0.224
_refine_ls_extinction_method none
_refine_ls_goodness_of_fit_ref 1.284
_refine_ls_hydrogen_treatment mixed
_refine_ls_matrix_type full
_refine_ls_number_parameters 571
_refine_ls_number_reflns 7461
_refine_ls_number_restraints 0
_refine_ls_restrained_S_all 1.284
_refine_ls_R_factor_all 0.1261
_refine_ls_R_factor_gt 0.0992
_refine_ls_shift/su_max 0.005
_refine_ls_shift/su_mean 0.000
_refine_ls_structure_factor_coef Fsqd
_refine_ls_weighting_details 'calc w=1/[\s^2^(Fo^2^)+(0.1000P)^2^+0.0000P] where P=(Fo^2^+2Fc^2^)/3'
_refine_ls_weighting_scheme calc
_refine_ls_wR_factor_gt 0.2218
_refine_ls_wR_factor_ref 0.2521
_reflns_number_gt 5878
_reflns_number_total 7461
_reflns_threshold_expression >2sigma(I)
_cod_data_source_file ic5b02971_si_002.cif
_cod_data_source_block xb8431_0m
_cod_original_sg_symbol_H-M p-1
_cod_database_code 4347290

loop_
_symmetry_equiv_pos_as_xyz
'x, y, z'
'-x, -y, -z'

loop_
_atom_site_label
_atom_site_type_symbol
_atom_site_fract_x
_atom_site_fract_y
_atom_site_fract_z
_atom_site_U_iso_or_equiv
_atom_site_adp_type
_atom_site_occupancy
_atom_site_symmetry_multiplicity
_atom_site_calc_flag
_atom_site_refinement_flags
Dy1 Dy 0.95554(7) 0.80684(6) 0.22791(4) 0.0408(2) Uani 1 1 d .
O5 O 0.8368(13) 0.9739(9) 0.3084(6) 0.062(3) Uani 1 1 d .
O2 O 1.0684(12) 0.7395(8) 0.1027(6) 0.058(3) Uani 1 1 d .
O1 O 0.9906(11) 0.9627(8) 0.1579(6) 0.056(3) Uani 1 1 d .
O3 O 1.1358(11) 0.8255(9) 0.2632(7) 0.067(3) Uani 1 1 d .
O4 O 1.1353(12) 0.6156(9) 0.2381(6) 0.063(3) Uani 1 1 d .
C13 C 0.6460(15) 0.8620(13) 0.1702(9) 0.051(4) Uani 1 1 d .
O6 O 0.8864(13) 0.7493(9) 0.3483(6) 0.066(3) Uani 1 1 d .
N1 N 0.7201(12) 0.9186(10) 0.1892(6) 0.044(3) Uani 1 1 d .
N2 N 0.8233(14) 0.6858(11) 0.2132(7) 0.056(3) Uani 1 1 d .
C21 C 1.0995(14) 1.0784(13) 0.0935(8) 0.047(3) Uani 1 1 d .
C24 C 0.739(2) 1.2014(14) 0.3515(10) 0.076(5) Uani 1 1 d .
H24 H 0.7193 1.1845 0.3086 0.091 Uiso 1 1 calc R
F3 F 1.1695(18) 0.6226(11) -0.0283(7) 0.137(6) Uani 1 1 d .
C27 C 1.0783(13) 0.9667(11) 0.0990(8) 0.040(3) Uani 1 1 d .
C30 C 1.175(2) 1.2216(16) 0.0211(10) 0.082(6) Uani 1 1 d .
H30 H 1.2068 1.2492 -0.0255 0.099 Uiso 1 1 calc R
C32 C 0.8165(19) 1.1414(14) 0.4628(9) 0.066(5) Uani 1 1 d .
H32 H 0.8469 1.0833 0.4971 0.080 Uiso 1 1 calc R
C34 C 1.236(2) 0.5805(17) 0.2721(12) 0.085(6) Uani 1 1 d .
C35 C 1.1490(16) 1.1221(12) 0.0240(8) 0.052(4) Uani 1 1 d .
H35 H 1.1643 1.0835 -0.0205 0.062 Uiso 1 1 calc R
C36 C 0.8613(14) 0.8992(11) 0.4284(7) 0.039(3) Uani 1 1 d .
H36 H 0.8624 0.9148 0.4767 0.047 Uiso 1 1 calc R
C37 C 0.8415(15) 0.9897(11) 0.3757(8) 0.042(3) Uani 1 1 d .
F1 F 1.274(2) 0.7255(13) -0.0775(8) 0.170(8) Uani 1 1 d .
F7 F 0.9938(19) 0.5992(11) 0.4518(7) 0.136(6) Uani 1 1 d .
C45 C 1.1518(16) 0.8806(14) 0.0438(8) 0.052(4) Uani 1 1 d .
H45 H 1.2104 0.8944 0.0003 0.063 Uiso 1 1 calc R
C46 C 1.2417(17) 0.7654(16) 0.2921(9) 0.063(4) Uani 1 1 d .
F8 F 0.8940(17) 0.7329(10) 0.5365(6) 0.114(5) Uani 1 1 d .
C49 C 1.0748(18) 1.1394(13) 0.1564(9) 0.058(4) Uani 1 1 d .
H49 H 1.0347 1.1156 0.2025 0.070 Uiso 1 1 calc R
C50 C 1.2290(19) 0.9587(18) 0.3237(11) 0.079(6) Uani 1 1 d .
H50 H 1.1413 0.9952 0.3109 0.095 Uiso 1 1 calc R
C51 C 0.7072(16) 0.7356(14) 0.1828(8) 0.052(4) Uani 1 1 d .
C53 C 0.703(2) 1.3163(18) 0.3732(12) 0.092(7) Uani 1 1 d .
H53 H 0.6541 1.3770 0.3448 0.111 Uiso 1 1 calc R
C56 C 0.472(2) 0.840(2) 0.1190(11) 0.092(7) Uani 1 1 d .
H56 H 0.3995 0.8721 0.0938 0.111 Uiso 1 1 calc R
C57 C 1.180(3) 1.3909(17) 0.0826(13) 0.098(7) Uani 1 1 d .
H57A H 1.2793 1.3736 0.0601 0.147 Uiso 1 1 calc R
H57B H 1.1545 1.4218 0.1329 0.147 Uiso 1 1 calc R
H57C H 1.1214 1.4477 0.0533 0.147 Uiso 1 1 calc R
C60 C 0.738(2) 1.3448(16) 0.4356(12) 0.079(6) Uani 1 1 d .
C62 C 1.4790(19) 0.862(2) 0.3696(12) 0.088(7) Uani 1 1 d .
H62 H 1.5634 0.8286 0.3859 0.106 Uiso 1 1 calc R
C63 C 0.8067(16) 1.1123(13) 0.3983(8) 0.052(4) Uani 1 1 d .
C65 C 0.6330(15) 0.6754(15) 0.1648(9) 0.062(5) Uani 1 1 d .
F2 F 1.3456(15) 0.6057(15) 0.0067(11) 0.186(9) Uani 1 1 d .
C67 C 0.675(2) 1.0321(16) 0.1781(10) 0.075(5) Uani 1 1 d .
H67 H 0.7241 1.0723 0.1899 0.090 Uiso 1 1 calc R
C69 C 0.4821(18) 1.0382(18) 0.1291(12) 0.082(6) Uani 1 1 d .
H69 H 0.4041 1.0787 0.1083 0.099 Uiso 1 1 calc R
F9 F 0.765(2) 0.6799(13) 0.4887(7) 0.139(6) Uani 1 1 d .
F5 F 1.209(2) 0.4026(12) 0.2855(13) 0.185(9) Uani 1 1 d .
C74 C 0.865(2) 0.5743(17) 0.2311(12) 0.084(6) Uani 1 1 d .
H74 H 0.9381 0.5396 0.2563 0.101 Uiso 1 1 calc R
C75 C 0.783(2) 1.2571(19) 0.4811(11) 0.080(5) Uani 1 1 d .
H75 H 0.7921 1.2734 0.5273 0.096 Uiso 1 1 calc R
C76 C 1.1414(16) 0.7757(13) 0.0508(8) 0.049(4) Uani 1 1 d .
C78 C 1.307(2) 0.8363(16) 0.3217(9) 0.070(5) Uani 1 1 d .
C79 C 0.8789(16) 0.7911(14) 0.4110(9) 0.056(4) Uani 1 1 d .
C80 C 0.550(2) 1.0957(16) 0.1479(12) 0.088(6) Uani 1 1 d .
H80 H 0.5176 1.1762 0.1418 0.106 Uiso 1 1 calc R
C81 C 0.686(2) 0.5502(17) 0.1802(14) 0.100(8) Uani 1 1 d .
H81 H 0.6424 0.5050 0.1687 0.119 Uiso 1 1 calc R
C82 C 0.5163(17) 0.7292(18) 0.1319(11) 0.074(5) Uani 1 1 d .
H82 H 0.4713 0.6859 0.1196 0.089 Uiso 1 1 calc R
C83 C 1.107(2) 1.2365(14) 0.1551(10) 0.071(5) Uani 1 1 d .
H83 H 1.0961 1.2721 0.1999 0.085 Uiso 1 1 calc R
C86 C 0.794(2) 0.5042(17) 0.2101(13) 0.090(7) Uani 1 1 d .
H86 H 0.8289 0.4243 0.2191 0.108 Uiso 1 1 calc R
C87 C 0.879(2) 0.6995(16) 0.4721(10) 0.072(5) Uani 1 1 d .
C88 C 1.416(2) 0.977(2) 0.3697(11) 0.088(6) Uani 1 1 d .
C90 C 1.2823(17) 0.6461(14) 0.3010(9) 0.066(5) Uani 1 1 d .
H90 H 1.3480 0.6087 0.3301 0.080 Uiso 1 1 calc R
C91 C 1.2979(19) 1.0204(18) 0.3472(10) 0.076(5) Uani 1 1 d .
H91 H 1.2533 1.1017 0.3465 0.091 Uiso 1 1 calc R
C92 C 1.429(2) 0.7886(18) 0.3472(10) 0.082(6) Uani 1 1 d .
H92 H 1.4778 0.7078 0.3493 0.098 Uiso 1 1 calc R
C95 C 1.234(2) 0.6830(16) -0.0120(10) 0.074(5) Uani 1 1 d .
C97 C 1.302(3) 0.448(2) 0.283(2) 0.129(12) Uani 1 1 d .
C99 C 0.5261(18) 0.9173(17) 0.1400(10) 0.067(5) Uani 1 1 d .
C103 C 1.471(3) 1.058(3) 0.3972(13) 0.136(11) Uani 1 1 d .
H10A H 1.4972 1.1031 0.3559 0.204 Uiso 1 1 calc R
H10B H 1.5533 1.0118 0.4163 0.204 Uiso 1 1 calc R
H10C H 1.3966 1.1099 0.4363 0.204 Uiso 1 1 calc R
F6 F 1.359(3) 0.4128(12) 0.3339(14) 0.239(14) Uani 1 1 d .
F4 F 1.398(2) 0.4008(13) 0.2197(14) 0.214(10) Uani 1 1 d .
C110 C 1.156(2) 1.2805(14) 0.0853(10) 0.067(5) Uani 1 1 d .
C111 C 0.705(3) 1.4674(17) 0.4561(15) 0.124(10) Uani 1 1 d .
H11A H 0.6079 1.5171 0.4551 0.187 Uiso 1 1 calc R
H11B H 0.7692 1.4943 0.4207 0.187 Uiso 1 1 calc R
H11C H 0.7177 1.4697 0.5058 0.187 Uiso 1 1 calc R

loop_
_atom_site_aniso_label
_atom_site_aniso_U_11
_atom_site_aniso_U_22
_atom_site_aniso_U_33
_atom_site_aniso_U_23
_atom_site_aniso_U_13
_atom_site_aniso_U_12
Dy1 0.0433(4) 0.0386(4) 0.0424(4) -0.0001(3) -0.0155(3) -0.0154(3)
O5 0.093(9) 0.047(6) 0.046(6) 0.003(5) -0.015(6) -0.030(6)
O2 0.080(8) 0.039(6) 0.059(6) 0.002(5) -0.011(6) -0.032(6)
O1 0.061(7) 0.047(6) 0.054(6) -0.004(5) -0.005(6) -0.020(5)
O3 0.044(6) 0.065(7) 0.103(9) 0.011(6) -0.045(7) -0.018(5)
O4 0.062(7) 0.057(7) 0.073(8) 0.005(6) -0.035(6) -0.016(6)
C13 0.043(8) 0.052(9) 0.064(10) -0.010(7) -0.013(8) -0.022(7)
O6 0.106(10) 0.059(7) 0.044(6) 0.007(5) -0.025(6) -0.043(7)
N1 0.035(6) 0.041(7) 0.046(7) -0.009(5) -0.004(5) -0.008(5)
N2 0.060(8) 0.047(8) 0.056(8) -0.013(6) -0.004(7) -0.019(6)
C21 0.023(7) 0.056(9) 0.058(9) 0.003(7) -0.016(7) -0.008(6)
C24 0.114(16) 0.046(10) 0.065(11) 0.005(8) -0.037(11) -0.023(10)
F3 0.208(16) 0.103(9) 0.115(10) -0.050(8) 0.005(10) -0.094(10)
C27 0.019(6) 0.043(8) 0.051(8) 0.000(6) -0.012(6) -0.004(5)
C30 0.139(19) 0.068(12) 0.060(11) 0.013(9) -0.020(12) -0.067(13)
C32 0.092(14) 0.055(10) 0.059(10) -0.010(8) -0.033(10) -0.026(9)
C34 0.089(15) 0.065(13) 0.090(15) 0.013(11) -0.023(13) -0.024(11)
C35 0.058(10) 0.037(8) 0.049(9) -0.008(7) -0.013(8) -0.008(7)
C36 0.040(8) 0.046(8) 0.037(7) -0.003(6) -0.010(6) -0.022(6)
C37 0.044(8) 0.033(7) 0.052(9) 0.006(6) -0.020(7) -0.015(6)
F1 0.28(2) 0.108(11) 0.087(9) -0.038(8) 0.061(12) -0.096(13)
F7 0.197(17) 0.073(9) 0.094(9) 0.038(7) -0.035(10) -0.019(10)
C45 0.044(9) 0.076(11) 0.035(8) -0.009(7) -0.001(7) -0.027(8)
C46 0.040(9) 0.089(13) 0.052(10) -0.003(9) -0.016(8) -0.014(9)
F8 0.219(16) 0.093(8) 0.067(7) 0.025(6) -0.052(9) -0.092(10)
C49 0.075(11) 0.050(9) 0.056(9) -0.008(7) -0.007(9) -0.035(8)
C50 0.048(10) 0.104(16) 0.082(13) 0.002(11) -0.036(10) -0.017(10)
C51 0.045(9) 0.066(10) 0.051(9) -0.014(7) -0.006(7) -0.029(8)
C53 0.123(19) 0.068(13) 0.088(15) 0.007(11) -0.044(14) -0.032(13)
C56 0.065(13) 0.15(2) 0.080(14) -0.005(14) -0.032(12) -0.048(15)
C57 0.128(19) 0.080(14) 0.118(17) 0.004(13) -0.029(15) -0.073(14)
C60 0.102(16) 0.055(11) 0.098(15) 0.008(10) -0.034(13) -0.047(11)
C62 0.038(10) 0.127(19) 0.107(16) -0.033(14) -0.026(11) -0.028(11)
C63 0.053(9) 0.053(9) 0.054(9) -0.002(7) -0.009(8) -0.028(8)
C65 0.024(7) 0.085(12) 0.061(10) -0.042(9) 0.010(7) -0.011(7)
F2 0.085(10) 0.160(15) 0.24(2) -0.106(14) -0.076(12) 0.056(10)
C67 0.097(15) 0.062(12) 0.075(12) -0.006(9) -0.043(11) -0.028(10)
C69 0.045(10) 0.082(14) 0.115(17) 0.015(12) -0.046(11) -0.008(9)
F9 0.234(19) 0.129(12) 0.097(9) 0.043(9) -0.025(11) -0.132(14)
F5 0.22(2) 0.068(9) 0.31(3) 0.061(12) -0.18(2) -0.042(11)
C74 0.062(12) 0.068(13) 0.123(18) 0.004(12) -0.026(12) -0.027(10)
C75 0.088(15) 0.099(15) 0.069(12) -0.010(11) -0.022(11) -0.049(12)
C76 0.042(8) 0.055(9) 0.054(9) 0.002(7) -0.022(7) -0.020(7)
C78 0.076(13) 0.070(12) 0.054(10) -0.018(9) -0.018(10) -0.015(10)
C79 0.039(8) 0.067(11) 0.067(10) 0.017(8) -0.029(8) -0.020(8)
C80 0.086(15) 0.050(11) 0.133(19) 0.023(11) -0.050(14) -0.023(10)
C81 0.074(14) 0.067(13) 0.17(2) -0.027(14) -0.028(15) -0.038(11)
C82 0.032(9) 0.084(13) 0.114(16) -0.022(12) -0.021(10) -0.024(9)
C83 0.088(14) 0.056(10) 0.078(12) -0.011(9) -0.037(11) -0.026(10)
C86 0.049(11) 0.056(11) 0.15(2) -0.010(12) -0.018(13) -0.008(9)
C87 0.101(16) 0.055(11) 0.061(11) 0.014(9) -0.031(11) -0.030(11)
C88 0.065(13) 0.14(2) 0.059(12) -0.033(13) -0.005(10) -0.046(14)
C90 0.059(10) 0.052(10) 0.069(11) -0.021(8) -0.041(9) 0.014(8)
C91 0.058(11) 0.097(14) 0.078(13) -0.024(10) -0.009(10) -0.036(10)
C92 0.061(12) 0.091(14) 0.072(12) -0.027(10) -0.014(10) -0.007(10)
C95 0.106(16) 0.058(11) 0.063(11) -0.015(9) 0.003(11) -0.048(11)
C97 0.068(14) 0.083(17) 0.22(3) -0.07(2) -0.087(19) 0.024(12)
C99 0.056(11) 0.084(13) 0.059(10) -0.005(9) -0.023(9) -0.019(9)
C103 0.12(2) 0.24(3) 0.101(18) -0.046(19) -0.015(16) -0.12(2)
F6 0.36(3) 0.064(9) 0.35(3) 0.039(13) -0.31(3) -0.021(13)
F4 0.19(2) 0.069(10) 0.29(3) -0.047(13) -0.01(2) 0.019(11)
C110 0.086(13) 0.050(10) 0.069(11) -0.001(9) -0.023(10) -0.031(9)
C111 0.19(3) 0.068(14) 0.17(2) 0.012(15) -0.09(2) -0.071(17)

loop_
_atom_type_symbol
_atom_type_description
_atom_type_scat_dispersion_real
_atom_type_scat_dispersion_imag
_atom_type_scat_source
C C 0.0033 0.0016 'International Tables Vol C Tables 4.2.6.8 and 6.1.1.4'
H H 0.0000 0.0000 'International Tables Vol C Tables 4.2.6.8 and 6.1.1.4'
Dy Dy -0.1892 4.4098 'International Tables Vol C Tables 4.2.6.8 and 6.1.1.4'
N N 0.0061 0.0033 'International Tables Vol C Tables 4.2.6.8 and 6.1.1.4'
O O 0.0106 0.0060 'International Tables Vol C Tables 4.2.6.8 and 6.1.1.4'
F F 0.0171 0.0103 'International Tables Vol C Tables 4.2.6.8 and 6.1.1.4'

loop_
_geom_angle_atom_site_label_1
_geom_angle_atom_site_label_2
_geom_angle_atom_site_label_3
_geom_angle
O3 Dy1 O6 87.8(4)
O3 Dy1 O2 100.9(4)
O6 Dy1 O2 143.8(3)
O3 Dy1 O5 76.2(4)
O6 Dy1 O5 71.4(3)
O2 Dy1 O5 144.7(3)
O3 Dy1 O1 74.4(4)
O6 Dy1 O1 143.2(4)
O2 Dy1 O1 72.3(3)
O5 Dy1 O1 73.1(3)
O3 Dy1 O4 71.3(4)
O6 Dy1 O4 74.1(4)
O2 Dy1 O4 75.7(4)
O5 Dy1 O4 132.9(4)
O1 Dy1 O4 126.8(4)
O3 Dy1 N2 150.8(4)
O6 Dy1 N2 76.2(4)
O2 Dy1 N2 79.8(4)
O5 Dy1 N2 119.8(4)
O1 Dy1 N2 131.7(4)
O4 Dy1 N2 80.7(4)
O3 Dy1 N1 144.5(4)
O6 Dy1 N1 104.1(4)
O2 Dy1 N1 89.1(4)
O5 Dy1 N1 76.2(4)
O1 Dy1 N1 76.4(4)
O4 Dy1 N1 144.0(4)
N2 Dy1 N1 64.3(4)
C37 O5 Dy1 131.1(9)
C76 O2 Dy1 130.9(9)
C27 O1 Dy1 133.1(9)
C46 O3 Dy1 140.1(11)
C34 O4 Dy1 131.2(12)
N1 C13 C99 124.2(14)
N1 C13 C51 113.3(12)
C99 C13 C51 122.5(13)
C79 O6 Dy1 129.2(9)
C67 N1 C13 117.7(13)
C67 N1 Dy1 120.0(10)
C13 N1 Dy1 121.8(9)
C74 N2 C51 118.3(14)
C74 N2 Dy1 122.5(11)
C51 N2 Dy1 119.1(9)
C49 C21 C35 117.4(13)
C49 C21 C27 120.4(13)
C35 C21 C27 122.2(13)
C53 C24 C63 116.5(16)
O1 C27 C45 125.8(13)
O1 C27 C21 112.6(12)
C45 C27 C21 121.6(13)
C110 C30 C35 121.7(15)
C63 C32 C75 121.7(17)
O4 C34 C90 127.0(18)
O4 C34 C97 114.5(18)
C90 C34 C97 118.4(18)
C30 C35 C21 120.8(14)
C79 C36 C37 122.1(13)
O5 C37 C36 121.7(12)
O5 C37 C63 116.6(12)
C36 C37 C63 121.3(12)
C76 C45 C27 122.0(14)
O3 C46 C90 120.2(15)
O3 C46 C78 115.5(16)
C90 C46 C78 124.0(14)
C21 C49 C83 122.7(15)
C78 C50 C91 113.0(15)
N2 C51 C65 124.9(15)
N2 C51 C13 120.4(12)
C65 C51 C13 114.7(14)
C24 C53 C60 123.4(18)
C82 C56 C99 125.9(18)
C75 C60 C53 114.7(16)
C75 C60 C111 121.7(19)
C53 C60 C111 122.9(19)
C88 C62 C92 124.6(18)
C32 C63 C24 119.2(15)
C32 C63 C37 124.0(14)
C24 C63 C37 116.1(13)
C51 C65 C82 123.1(17)
C51 C65 C81 116.6(15)
C82 C65 C81 120.3(16)
N1 C67 C80 121.1(16)
C80 C69 C99 121.2(16)
N2 C74 C86 118.9(17)
C60 C75 C32 122.9(17)
O2 C76 C45 129.9(15)
O2 C76 C95 112.0(13)
C45 C76 C95 118.1(14)
C92 C78 C50 120.1(17)
C92 C78 C46 124.7(17)
C50 C78 C46 115.2(16)
O6 C79 C36 129.6(14)
O6 C79 C87 109.1(14)
C36 C79 C87 121.0(15)
C69 C80 C67 119.7(16)
C86 C81 C65 118.3(17)
C56 C82 C65 118.8(17)
C49 C83 C110 119.6(15)
C81 C86 C74 122.7(18)
F9 C87 F7 109.5(17)
F9 C87 F8 107.7(17)
F7 C87 F8 103.9(16)
F9 C87 C79 113.9(15)
F7 C87 C79 110.5(17)
F8 C87 C79 110.9(15)
C62 C88 C91 115.7(19)
C62 C88 C103 124(2)
C91 C88 C103 120(2)
C34 C90 C46 126.0(15)
C88 C91 C50 128(2)
C78 C92 C62 118.7(19)
F2 C95 F3 104.4(17)
F2 C95 F1 109(2)
F3 C95 F1 102.7(17)
F2 C95 C76 111.2(16)
F3 C95 C76 114.4(17)
F1 C95 C76 114.4(15)
F6 C97 F5 110(3)
F6 C97 F4 109(2)
F5 C97 F4 101(2)
F6 C97 C34 118(2)
F5 C97 C34 111.0(17)
F4 C97 C34 106(3)
C13 C99 C69 116.1(15)
C13 C99 C56 114.6(17)
C69 C99 C56 129.0(17)
C30 C110 C83 117.6(14)
C30 C110 C57 122.0(16)
C83 C110 C57 120.4(16)

loop_
_geom_bond_atom_site_label_1
_geom_bond_atom_site_label_2
_geom_bond_distance
Dy1 O3 2.269(9)
Dy1 O6 2.300(10)
Dy1 O2 2.348(10)
Dy1 O5 2.355(10)
Dy1 O1 2.357(10)
Dy1 O4 2.390(11)
Dy1 N2 2.526(12)
Dy1 N1 2.550(11)
O5 C37 1.287(16)
O2 C76 1.246(17)
O1 C27 1.244(16)
O3 C46 1.281(17)
O4 C34 1.28(2)
C13 N1 1.376(16)
C13 C99 1.40(2)
C13 C51 1.47(2)
O6 C79 1.279(18)
N1 C67 1.32(2)
N2 C74 1.32(2)
N2 C51 1.365(18)
C21 C49 1.351(19)
C21 C35 1.41(2)
C21 C27 1.502(19)
C24 C53 1.40(2)
C24 C63 1.41(2)
F3 C95 1.30(2)
C27 C45 1.372(19)
C30 C110 1.37(2)
C30 C35 1.38(2)
C32 C63 1.312(19)
C32 C75 1.39(2)
C34 C90 1.32(2)
C34 C97 1.53(3)
C36 C79 1.348(19)
C36 C37 1.412(17)
C37 C63 1.497(19)
F1 C95 1.32(2)
F7 C87 1.33(2)
C45 C76 1.36(2)
C46 C90 1.38(2)
C46 C78 1.54(2)
F8 C87 1.358(19)
C49 C83 1.39(2)
C50 C78 1.41(2)
C50 C91 1.42(2)
C51 C65 1.403(19)
C53 C60 1.41(2)
C56 C82 1.29(3)
C56 C99 1.44(3)
C57 C110 1.50(2)
C60 C75 1.32(2)
C60 C111 1.49(2)
C62 C88 1.31(3)
C62 C92 1.38(3)
C65 C82 1.40(2)
C65 C81 1.46(3)
F2 C95 1.29(2)
C67 C80 1.46(2)
C69 C80 1.33(2)
C69 C99 1.40(2)
F9 C87 1.29(2)
F5 C97 1.32(3)
C74 C86 1.50(2)
C76 C95 1.53(2)
C78 C92 1.37(2)
C79 C87 1.54(2)
C81 C86 1.29(3)
C83 C110 1.41(2)
C88 C91 1.30(2)
C88 C103 1.54(3)
C97 F6 1.19(3)
C97 F4 1.32(4)
